data_4510644
loop_
_publ_author_name
'P\'erez-Y\'a\~nez, Sonia'
'Beobide, Garikoitz'
'Castillo, Oscar'
'Cepeda, Javier'
'Luque, Antonio'
'Rom\'an, Pascual'

_publ_contact_author
;
 Oscar Castillo. Departamento de Quimica Inorganica. 
 Facultad de Ciencia y Tecnologia
 Universidad del Pais Vasco,  Apdo. 644,
 E-48080 Bilbao, Spain
;
_publ_section_title
;
 Structural Diversity in a Copper(II)/Isophthalato/9-Methyladenine System.
 From One- to Three-Dimensional Metal-Biomolecule Frameworks
;
_journal_issue 7
_journal_name_full 'Crystal Growth &amp; Design'
_journal_page_first 3057
_journal_paper_doi 10.1021/cg400458a
_journal_volume 13
_journal_year 2013
_chemical_compound_source 'synthesis as described'
_chemical_formula_moiety 'C14 H11 Cu N5 O4'
_chemical_formula_structural 'C14 H11 Cu N5 O4'
_chemical_formula_sum 'C14 H11 Cu N5 O4'
_chemical_formula_weight 376.82
_chemical_name_systematic
;
Poly[(mu-isophthalato-k2O,O':k2O'',O''')(mu-9-methyladenine-kN1:kN7)copper(II)]
;
_space_group_IT_number 114
_symmetry_cell_setting tetragonal
_symmetry_Int_Tables_number 114
_symmetry_space_group_name_Hall 'P -4 2n'
_symmetry_space_group_name_H-M 'P -4 21 c'
_atom_sites_solution_hydrogens geom
_atom_sites_solution_primary direct
_atom_sites_solution_secondary difmap
_audit_creation_method SHELXL97
_cell_angle_alpha 90.00
_cell_angle_beta 90.00
_cell_angle_gamma 90.00
_cell_formula_units_Z 8
_cell_length_a 16.6280(4)
_cell_length_b 16.6280(4)
_cell_length_c 11.0490(5)
_cell_measurement_reflns_used 10369
_cell_measurement_temperature 100(2)
_cell_measurement_theta_max 27.04
_cell_measurement_theta_min 2.74
_cell_volume 3054.94(17)
_computing_cell_refinement 'CrysAlis CCD (Oxford Diffraction, 2003)'
_computing_data_collection 'CrysAlis CCD (Oxford Diffraction, 2003)'
_computing_data_reduction 'CrysAlis RED (Oxford Diffraction, 2003)'
_computing_molecular_graphics 'Ortep-3 (Farrugia, 1997)'
_computing_publication_material 'WinGX (Farrugia, 1999)'
_computing_structure_refinement 'SHELXL-97 (Sheldrick, 1997)'
_computing_structure_solution 'Sir92 (Altomare et al., 1993)'
_diffrn_ambient_temperature 100(2)
_diffrn_measured_fraction_theta_full 0.989
_diffrn_measured_fraction_theta_max 0.989
_diffrn_measurement_device_type Xcalibur
_diffrn_measurement_method \w
_diffrn_radiation_monochromator graphite
_diffrn_radiation_source 'fine-focus sealed tube'
_diffrn_radiation_type MoK\a
_diffrn_radiation_wavelength 0.71073
_diffrn_reflns_av_R_equivalents 0.0404
_diffrn_reflns_av_sigmaI/netI 0.0435
_diffrn_reflns_limit_h_max 11
_diffrn_reflns_limit_h_min -21
_diffrn_reflns_limit_k_max 19
_diffrn_reflns_limit_k_min -13
_diffrn_reflns_limit_l_max 14
_diffrn_reflns_limit_l_min -13
_diffrn_reflns_number 10369
_diffrn_reflns_theta_full 27.04
_diffrn_reflns_theta_max 27.04
_diffrn_reflns_theta_min 2.74
_diffrn_standards_decay_% 0
_diffrn_standards_interval_count 0
_diffrn_standards_interval_time 0
_diffrn_standards_number 0
_exptl_absorpt_coefficient_mu 1.460
_exptl_absorpt_correction_T_max 0.854
_exptl_absorpt_correction_T_min 0.797
_exptl_absorpt_correction_type analytical
_exptl_absorpt_process_details
;
CrysAlis RED, Oxford Diffraction Ltd.,
Version 1.170.32 (release 06.06.2003 CrysAlis170 VC++)
(compiled Jun  6 2003,13:53:32)
Analytical numeric absorption correction using a multifaceted crystal
model based on expressions derived by R.C. Clark & J.S. Reid.
;
_exptl_crystal_colour green
_exptl_crystal_density_diffrn 1.639
_exptl_crystal_density_method 'not measured'
_exptl_crystal_description prism
_exptl_crystal_F_000 1528
_exptl_crystal_size_max 0.13
_exptl_crystal_size_mid 0.11
_exptl_crystal_size_min 0.09
_refine_diff_density_max 2.117
_refine_diff_density_min -1.847
_refine_diff_density_rms 0.238
_refine_ls_abs_structure_details 'Flack H D (1983), Acta Cryst. A39, 876-881'
_refine_ls_abs_structure_Flack 0.46(8)
_refine_ls_extinction_method none
_refine_ls_goodness_of_fit_ref 1.071
_refine_ls_hydrogen_treatment constr
_refine_ls_matrix_type full
_refine_ls_number_parameters 120
_refine_ls_number_reflns 3301
_refine_ls_number_restraints 1
_refine_ls_restrained_S_all 1.071
_refine_ls_R_factor_all 0.1420
_refine_ls_R_factor_gt 0.1286
_refine_ls_shift/su_max 0.000
_refine_ls_shift/su_mean 0.000
_refine_ls_structure_factor_coef Fsqd
_refine_ls_weighting_details 'calc w=1/[\s^2^(Fo^2^)+(0.0001P)^2^+10.0940P] where P=(Fo^2^+2Fc^2^)/3'
_refine_ls_weighting_scheme calc
_refine_ls_wR_factor_gt 0.2582
_refine_ls_wR_factor_ref 0.2662
_reflns_number_gt 2915
_reflns_number_total 3301
_reflns_threshold_expression >2sigma(I)
_cod_data_source_file cg400458a_si_002.cif
_cod_data_source_block "'compound2'"
_cod_original_cell_volume 3054.9(2)
_cod_original_sg_symbol_Hall 'P -4 2n '
_cod_database_code 4510644

loop_
_symmetry_equiv_pos_as_xyz
'x, y, z'
'-x, -y, z'
'x+1/2, -y+1/2, -z+1/2'
'-x+1/2, y+1/2, -z+1/2'
'y+1/2, x+1/2, z+1/2'
'-y+1/2, -x+1/2, z+1/2'
'-y, x, -z'
'y, -x, -z'

loop_
_atom_site_label
_atom_site_type_symbol
_atom_site_fract_x
_atom_site_fract_y
_atom_site_fract_z
_atom_site_U_iso_or_equiv
_atom_site_adp_type
_atom_site_occupancy
_atom_site_symmetry_multiplicity
_atom_site_calc_flag
_atom_site_refinement_flags
_atom_site_disorder_assembly
_atom_site_disorder_group
Cu1 Cu 0.71006(8) 0.70352(8) 0.00676(15) 0.0241(4) Uani 1 1 d . A .
N1 N 0.6111(7) 0.6886(6) -0.1149(9) 0.023(2) Uiso 1 1 d . . .
C2 C 0.6263(11) 0.6621(11) -0.2236(15) 0.042(4) Uiso 1 1 d . A .
N3 N 0.5697(8) 0.6436(7) -0.3073(11) 0.033(3) Uiso 1 1 d . . .
C4 C 0.4962(10) 0.6558(8) -0.2577(12) 0.031(3) Uiso 1 1 d . A .
N7 N 0.3890(7) 0.6913(7) -0.1270(10) 0.032(3) Uiso 1 1 d . . .
C8 C 0.3616(9) 0.6647(9) -0.2412(14) 0.033(3) Uiso 1 1 d . A .
N9 N 0.4240(7) 0.6457(7) -0.3132(10) 0.026(2) Uiso 1 1 d . . .
C5 C 0.4687(14) 0.6819(14) -0.148(2) 0.012(4) Uiso 0.474(4) 1 d P A 1
C6 C 0.5290(14) 0.7040(16) -0.056(2) 0.018(5) Uiso 0.474(4) 1 d P A 1
N6 N 0.5291(13) 0.7294(11) 0.0550(16) 0.008(3) Uiso 0.474(4) 1 d P A 1
C9 C 0.4109(15) 0.6151(17) -0.436(2) 0.019(5) Uiso 0.474(4) 1 d P A 1
C5B C 0.5341(14) 0.6850(14) -0.139(2) 0.019(5) Uiso 0.526(4) 1 d P A 2
C6B C 0.4684(13) 0.7040(14) -0.0709(19) 0.018(4) Uiso 0.526(4) 1 d P A 2
N6B N 0.4923(14) 0.7317(11) 0.0456(16) 0.018(4) Uiso 0.526(4) 1 d P A 2
C9B C 0.5955(14) 0.6102(15) -0.447(2) 0.020(5) Uiso 0.526(4) 1 d P A 2
C11 C 1.0731(7) 0.6590(7) -0.1134(10) 0.017(2) Uiso 1 1 d . . .
C12 C 0.9986(7) 0.6726(6) -0.0556(9) 0.0143(19) Uiso 1 1 d . . .
H12 H 0.9972 0.6939 0.0222 0.017 Uiso 1 1 calc R . .
C13 C 0.9283(7) 0.6542(7) -0.1145(11) 0.019(2) Uiso 1 1 d . A .
C14 C 0.9302(9) 0.6226(8) -0.2299(13) 0.030(3) Uiso 1 1 d . . .
H14 H 0.8825 0.6112 -0.2703 0.036 Uiso 1 1 calc R . .
C15 C 1.0052(10) 0.6075(8) -0.2870(12) 0.033(3) Uiso 1 1 d . . .
H15 H 1.0068 0.5852 -0.3642 0.040 Uiso 1 1 calc R . .
C16 C 1.0746(8) 0.6257(8) -0.2283(12) 0.024(3) Uiso 1 1 d . . .
H16 H 1.1237 0.6158 -0.2658 0.029 Uiso 1 1 calc R . .
C17 C 1.1433(8) 0.6829(8) -0.0440(12) 0.029(3) Uiso 1 1 d . . .
O11 O 1.1420(5) 0.7151(5) 0.0552(8) 0.0246(18) Uiso 1 1 d . . .
O12 O 1.2146(7) 0.6710(7) -0.0929(10) 0.047(3) Uiso 1 1 d . . .
C18 C 0.8466(9) 0.6729(9) -0.0633(14) 0.036(3) Uiso 1 1 d . . .
O21 O 0.8383(6) 0.7138(7) 0.0125(11) 0.047(2) Uiso 1 1 d . A .
O22 O 0.7843(7) 0.6423(7) -0.1190(10) 0.045(3) Uiso 1 1 d . A .

loop_
_atom_site_aniso_label
_atom_site_aniso_U_11
_atom_site_aniso_U_22
_atom_site_aniso_U_33
_atom_site_aniso_U_23
_atom_site_aniso_U_13
_atom_site_aniso_U_12
Cu1 0.0174(7) 0.0159(7) 0.0390(7) 0.0173(7) -0.0183(7) -0.0054(5)

loop_
_atom_type_symbol
_atom_type_description
_atom_type_scat_dispersion_real
_atom_type_scat_dispersion_imag
_atom_type_scat_source
C C 0.0033 0.0016 'International Tables Vol C Tables 4.2.6.8 and 6.1.1.4'
H H 0.0000 0.0000 'International Tables Vol C Tables 4.2.6.8 and 6.1.1.4'
N N 0.0061 0.0033 'International Tables Vol C Tables 4.2.6.8 and 6.1.1.4'
O O 0.0106 0.0060 'International Tables Vol C Tables 4.2.6.8 and 6.1.1.4'
Cu Cu 0.3201 1.2651 'International Tables Vol C Tables 4.2.6.8 and 6.1.1.4'

loop_
_geom_angle_atom_site_label_1
_geom_angle_atom_site_label_2
_geom_angle_atom_site_label_3
_geom_angle
_geom_angle_site_symmetry_1
_geom_angle_site_symmetry_3
O12 Cu1 N7 99.9(5) 8_575 8_565
O12 Cu1 O22 158.2(5) 8_575 .
N7 Cu1 O22 98.8(5) 8_565 .
O12 Cu1 N1 98.3(5) 8_575 .
N7 Cu1 N1 101.7(4) 8_565 .
O22 Cu1 N1 88.9(4) . .
O12 Cu1 O21 106.6(5) 8_575 .
N7 Cu1 O21 101.1(5) 8_565 .
O22 Cu1 O21 58.5(4) . .
N1 Cu1 O21 142.6(4) . .
O12 Cu1 C18 131.6(5) 8_575 .
N7 Cu1 C18 100.9(5) 8_565 .
O22 Cu1 C18 32.2(5) . .
N1 Cu1 C18 119.3(5) . .
O21 Cu1 C18 26.3(4) . .
O12 Cu1 O11 54.0(4) 8_575 8_575
N7 Cu1 O11 153.3(4) 8_565 8_575
O22 Cu1 O11 106.0(4) . 8_575
N1 Cu1 O11 88.6(3) . 8_575
O21 Cu1 O11 84.2(3) . 8_575
C18 Cu1 O11 95.2(4) . 8_575
C2 N1 C5B 89.5(15) . .
C2 N1 C6 128.4(14) . .
C5B N1 C6 38.9(13) . .
C2 N1 Cu1 117.9(10) . .
C5B N1 Cu1 152.2(12) . .
C6 N1 Cu1 113.5(11) . .
N1 C2 N3 124.7(15) . .
N1 C2 C5B 45.4(10) . .
N3 C2 C5B 79.4(12) . .
C4 N3 C2 108.4(12) . .
C4 N3 C9B 130.2(13) . .
C2 N3 C9B 121.3(14) . .
N3 C4 N9 126.6(12) . .
N3 C4 C5 135.1(16) . .
N9 C4 C5 98.3(15) . .
N3 C4 C5B 91.4(13) . .
N9 C4 C5B 142.0(15) . .
C5 C4 C5B 43.8(12) . .
C5 N7 C8 97.2(14) . .
C5 N7 C6B 38.0(12) . .
C8 N7 C6B 135.2(14) . .
C5 N7 Cu1 149.3(12) . 7_655
C8 N7 Cu1 112.5(9) . 7_655
C6B N7 Cu1 112.1(11) . 7_655
N9 C8 N7 110.7(12) . .
C8 N9 C4 112.6(12) . .
C8 N9 C9 121.0(14) . .
C4 N9 C9 126.3(14) . .
N7 C5 C4 121.1(19) . .
N7 C5 C6 121.2(19) . .
C4 C5 C6 117.6(19) . .
N6 C6 C5 137(2) . .
N6 C6 N1 117(2) . .
C5 C6 N1 105.7(18) . .
N1 C5B C6B 132(2) . .
N1 C5B C4 126.0(18) . .
C6B C5B C4 102.4(17) . .
N1 C5B C2 45.2(10) . .
C6B C5B C2 177(2) . .
C4 C5B C2 80.8(13) . .
C5B C6B N6B 110.4(19) . .
C5B C6B N7 117.0(18) . .
N6B C6B N7 132.6(19) . .
C16 C11 C12 119.6(11) . .
C16 C11 C17 125.4(12) . .
C12 C11 C17 115.0(10) . .
C13 C12 C11 119.8(9) . .
C13 C12 H12 120.1 . .
C11 C12 H12 120.1 . .
C12 C13 C14 120.2(12) . .
C12 C13 C18 123.0(11) . .
C14 C13 C18 116.6(12) . .
C13 C14 C15 119.9(14) . .
C13 C14 H14 120.0 . .
C15 C14 H14 120.0 . .
C16 C15 C14 119.6(12) . .
C16 C15 H15 120.2 . .
C14 C15 H15 120.2 . .
C15 C16 C11 120.8(13) . .
C15 C16 H16 119.6 . .
C11 C16 H16 119.6 . .
O11 C17 O12 116.8(12) . .
O11 C17 C11 125.4(12) . .
O12 C17 C11 117.7(11) . .
C17 O12 Cu1 114.4(9) . 7_755
O21 C18 O22 120.4(15) . .
O21 C18 C13 122.2(15) . .
O22 C18 C13 117.2(13) . .
O21 C18 Cu1 60.6(9) . .
O22 C18 Cu1 59.7(8) . .
C13 C18 Cu1 176.3(10) . .
C18 O21 Cu1 93.1(11) . .
C18 O22 Cu1 88.0(9) . .

loop_
_geom_bond_atom_site_label_1
_geom_bond_atom_site_label_2
_geom_bond_distance
_geom_bond_site_symmetry_2
Cu1 O12 1.784(12) 8_575
Cu1 N7 2.056(12) 8_565
Cu1 O22 2.119(11) .
Cu1 N1 2.140(11) .
Cu1 O21 2.140(10) .
Cu1 O11 2.660(9) 8_575
N1 C2 1.30(2) .
N1 C5B 1.31(2) .
N1 C6 1.53(3) .
C2 N3 1.36(2) .
C2 C5B 1.84(3) .
N3 C4 1.36(2) .
N3 C9B 1.69(3) .
C4 N9 1.358(19) .
C4 C5 1.37(3) .
C4 C5B 1.54(3) .
N7 C5 1.35(2) .
N7 C8 1.413(19) .
N7 C6B 1.47(2) .
N7 Cu1 2.056(12) 7_655
C8 N9 1.345(18) .
N9 C9 1.47(3) .
C5 C6 1.47(3) .
C6 N6 1.30(3) .
C5B C6B 1.36(3) .
C6B N6B 1.42(3) .
C11 C16 1.385(17) .
C11 C12 1.412(16) .
C11 C17 1.452(17) .
C12 C13 1.374(16) .
C12 H12 0.9300 .
C13 C14 1.379(18) .
C13 C18 1.504(19) .
C14 C15 1.42(2) .
C14 H14 0.9300 .
C15 C16 1.36(2) .
C15 H15 0.9300 .
C16 H16 0.9300 .
C17 O11 1.221(15) .
C17 O12 1.317(17) .
O12 Cu1 1.784(12) 7_755
C18 O21 1.088(17) .
C18 O22 1.308(19) .
